data_4062089
loop_
_publ_author_name
'Kirillov, Evgueni'
'Toupet, Loic'
'Lehmann, Christian W.'
'Razavi, Abbas'
'Kahlal, Samia'
'Saillard, Jean-Yves'
'Carpentier, Jean-Fran\,cois'

_publ_section_title
;
 [(Cp-CMe~2~-Flu)~2~Ln]^-^[Li(ether)n]^+^ (Ln = Y, La): Complexes with Unusual
 Coordination Modes of the Fluorenyl Ligand and the First Examples of Bis-Ansa
 Lanthanidocenes
;
_journal_issue 20
_journal_name_full Organometallics
_journal_page_first 4038
_journal_page_last 4046
_journal_paper_doi 10.1021/om030181o
_journal_volume 22
_journal_year 2003
_chemical_formula_sum 'C58 H70 Li O4 Y'
_chemical_formula_weight 926.99
_space_group_IT_number 29
_symmetry_cell_setting orthorhombic
_symmetry_space_group_name_Hall 'P 2c -2ac'
_symmetry_space_group_name_H-M 'P c a 21'
_cell_angle_alpha 90.00
_cell_angle_beta 90.00
_cell_angle_gamma 90.00
_cell_formula_units_Z 4
_cell_length_a 19.1523(7)
_cell_length_b 10.1817(4)
_cell_length_c 24.7512(12)
_cell_measurement_temperature 293(2)
_cell_volume 4826.6(3)
_diffrn_ambient_temperature 293(2)
_exptl_crystal_density_diffrn 1.276
_cod_database_code 4062089

loop_
_symmetry_equiv_pos_as_xyz
'x, y, z'
'-x, -y, z+1/2'
'-x+1/2, y, z+1/2'
'x+1/2, -y, z'

loop_
_atom_site_label
_atom_site_type_symbol
_atom_site_fract_x
_atom_site_fract_y
_atom_site_fract_z
_atom_site_U_iso_or_equiv
_atom_site_adp_type
_atom_site_occupancy
_atom_site_symmetry_multiplicity
_atom_site_calc_flag
_atom_site_refinement_flags
_atom_site_disorder_assembly
_atom_site_disorder_group
C52 C 0.8117(11) 0.6870(19) 0.4582(9) 0.109(7) Uani 1 1 d . . .
H52A H 0.8541 0.7295 0.4706 0.131 Uiso 1 1 calc R . .
H52B H 0.8203 0.6513 0.4225 0.131 Uiso 1 1 calc R . .
C53 C 0.7572(14) 0.779(2) 0.4559(10) 0.128(8) Uani 1 1 d . . .
H53A H 0.7578 0.8264 0.4220 0.153 Uiso 1 1 calc R . .
H53B H 0.7600 0.8405 0.4856 0.153 Uiso 1 1 calc R . .
C54 C 0.6943(10) 0.6952(15) 0.4603(7) 0.080(5) Uani 1 1 d . . .
H54A H 0.6780 0.6683 0.4249 0.096 Uiso 1 1 calc R . .
H54B H 0.6570 0.7413 0.4788 0.096 Uiso 1 1 calc R . .
C55 C 0.7185(9) 0.5793(15) 0.4925(7) 0.074(5) Uani 1 1 d . . .
H55A H 0.6992 0.5829 0.5287 0.089 Uiso 1 1 calc R . .
H55B H 0.7031 0.4985 0.4755 0.089 Uiso 1 1 calc R . .
C56 C 0.7685(9) 0.2592(13) 0.5501(9) 0.102(7) Uani 1 1 d . . .
H56A H 0.7449 0.2871 0.5174 0.123 Uiso 1 1 calc R . .
H56B H 0.7405 0.2850 0.5810 0.123 Uiso 1 1 calc R . .
C57 C 0.7796(10) 0.1152(18) 0.5498(16) 0.168(14) Uani 1 1 d . . .
H57A H 0.7427 0.0724 0.5700 0.201 Uiso 1 1 calc R . .
H57B H 0.7781 0.0829 0.5129 0.201 Uiso 1 1 calc R . .
C58 C 0.8402(15) 0.0871(18) 0.5714(12) 0.174(15) Uani 1 1 d . . .
H58A H 0.8649 0.0224 0.5499 0.209 Uiso 1 1 calc R . .
H58B H 0.8343 0.0531 0.6078 0.209 Uiso 1 1 calc R . .
C59 C 0.8805(13) 0.219(2) 0.5723(12) 0.163(13) Uani 1 1 d . . .
H59A H 0.8954 0.2401 0.6088 0.196 Uiso 1 1 calc R . .
H59B H 0.9215 0.2141 0.5494 0.196 Uiso 1 1 calc R . .
C60 C 0.8841(12) 0.5450(19) 0.6515(8) 0.107(7) Uani 1 1 d . . .
H60A H 0.9324 0.5166 0.6530 0.128 Uiso 1 1 calc R . .
H60B H 0.8546 0.4700 0.6595 0.128 Uiso 1 1 calc R . .
C61 C 0.8721(16) 0.649(3) 0.6912(10) 0.157(11) Uani 1 1 d . . .
H61A H 0.8394 0.6192 0.7186 0.188 Uiso 1 1 calc R . .
H61B H 0.9155 0.6730 0.7086 0.188 Uiso 1 1 calc R . .
C62 C 0.8441(10) 0.757(2) 0.6621(9) 0.100(6) Uani 1 1 d . . .
H62A H 0.7942 0.7645 0.6682 0.120 Uiso 1 1 calc R . .
H62B H 0.8663 0.8383 0.6733 0.120 Uiso 1 1 calc R . .
C63 C 0.8576(16) 0.7316(19) 0.6096(9) 0.154(11) Uani 1 1 d . . .
H63A H 0.8986 0.7802 0.5982 0.185 Uiso 1 1 calc R . .
H63B H 0.8185 0.7594 0.5875 0.185 Uiso 1 1 calc R . .
C64 C 1.012(3) 0.515(8) 0.521(4) 0.14(4) Uiso 0.58(17) 1 d P A 1
H64A H 1.0020 0.5343 0.5587 0.168 Uiso 0.8(5) 1 calc PR A 1
H64B H 1.0375 0.4326 0.5211 0.168 Uiso 0.7(5) 1 calc PR A 1
C65 C 1.060(3) 0.608(6) 0.506(3) 0.05(3) Uiso 0.23(7) 1 d P A 1
H65A H 1.1015 0.6001 0.5276 0.059 Uiso 0.7(3) 1 calc PR A 1
H65B H 1.0407 0.6943 0.5104 0.059 Uiso 0.2(2) 1 calc PR A 1
H65C H 1.0724 0.5955 0.4685 0.059 Uiso 0.4(2) 1 calc PR A 1
C66 C 1.019(3) 0.553(6) 0.491(3) 0.11(3) Uiso 0.51(16) 1 d P A 2
H66A H 1.0531 0.4902 0.4779 0.130 Uiso 1.0(4) 1 calc R A 2
H66B H 1.0165 0.6257 0.4656 0.130 Uiso 0.1(3) 1 calc PR A 2
C67 C 1.035(2) 0.595(5) 0.540(2) 0.06(2) Uiso 0.39(9) 1 d P A 2
H67A H 1.0811 0.6328 0.5394 0.073 Uiso 0.2(3) 1 calc PR A 2
H67B H 1.0343 0.5226 0.5648 0.073 Uiso 0.3(3) 1 calc PR A 2
H67C H 1.0021 0.6603 0.5513 0.073 Uiso 0.5(3) 1 calc PR A 2
C68 C 0.9399(11) 0.4354(17) 0.4433(8) 0.098(6) Uani 1 1 d . A .
H68A H 0.8905 0.4330 0.4348 0.118 Uiso 1 1 calc R . .
H68B H 0.9611 0.4988 0.4191 0.118 Uiso 1 1 calc R . .
C69 C 0.9655(16) 0.321(2) 0.4311(10) 0.158(11) Uani 1 1 d . . .
H69A H 0.9547 0.3008 0.3941 0.190 Uiso 1 1 calc R . .
H69B H 0.9455 0.2554 0.4542 0.190 Uiso 1 1 calc R . .
H69C H 1.0153 0.3223 0.4358 0.190 Uiso 1 1 calc R . .
O1 O 0.7928(5) 0.5836(10) 0.4945(5) 0.074(3) Uani 1 1 d . . .
O2 O 0.8343(5) 0.3144(8) 0.5531(3) 0.059(2) Uani 1 1 d . . .
O3 O 0.8696(7) 0.5905(11) 0.6024(4) 0.088(3) Uani 1 1 d . . .
O4 O 0.9462(5) 0.4868(10) 0.4968(4) 0.064(3) Uani 1 1 d . . .
Li1 Li 0.8599(14) 0.490(2) 0.5369(9) 0.061(6) Uani 1 1 d . A .
Y1 Y 0.45324(4) 0.09634(8) 0.26311(6) 0.0347(3) Uani 1 1 d . . .
C1 C 0.2348(9) -0.003(2) 0.2832(8) 0.093(7) Uani 1 1 d . . .
H1 H 0.2061 -0.0660 0.2992 0.111 Uiso 1 1 calc R . .
C2 C 0.2339(9) 0.118(3) 0.3023(8) 0.112(9) Uani 1 1 d . . .
H2 H 0.2046 0.1391 0.3310 0.134 Uiso 1 1 calc R . .
C3 C 0.2758(8) 0.214(2) 0.2800(7) 0.093(6) Uani 1 1 d . . .
H3 H 0.2742 0.2981 0.2942 0.112 Uiso 1 1 calc R . .
C4 C 0.3204(6) 0.1888(17) 0.2371(6) 0.062(4) Uani 1 1 d . . .
H4 H 0.3482 0.2556 0.2231 0.075 Uiso 1 1 calc R . .
C5 C 0.3780(9) -0.2500(15) 0.1495(8) 0.079(5) Uani 1 1 d . . .
H5 H 0.4140 -0.2393 0.1247 0.095 Uiso 1 1 calc R . .
C6 C 0.3518(13) -0.3776(16) 0.1613(10) 0.112(8) Uani 1 1 d . . .
H6 H 0.3704 -0.4501 0.1435 0.134 Uiso 1 1 calc R . .
C7 C 0.2979(13) -0.396(3) 0.1998(11) 0.121(10) Uani 1 1 d . . .
H7 H 0.2816 -0.4796 0.2081 0.146 Uiso 1 1 calc R . .
C8 C 0.2710(10) -0.290(2) 0.2238(10) 0.109(8) Uani 1 1 d . . .
H8 H 0.2352 -0.3023 0.2487 0.131 Uiso 1 1 calc R . .
C9 C 0.3656(6) 0.0001(13) 0.1737(5) 0.044(3) Uani 1 1 d . . .
C10 C 0.3233(6) 0.0577(15) 0.2141(5) 0.055(4) Uani 1 1 d . . .
C11 C 0.2785(7) -0.042(2) 0.2388(7) 0.071(5) Uani 1 1 d . . .
C12 C 0.2938(8) -0.159(2) 0.2136(8) 0.079(5) Uani 1 1 d . . .
C13 C 0.3484(8) -0.1391(15) 0.1758(6) 0.068(4) Uani 1 1 d . . .
C14 C 0.4081(6) 0.0773(13) 0.1322(5) 0.048(3) Uani 1 1 d . . .
C15 C 0.3629(7) 0.1857(15) 0.1073(5) 0.063(4) Uani 1 1 d . . .
H15A H 0.3225 0.1472 0.0906 0.075 Uiso 1 1 calc R . .
H15B H 0.3894 0.2324 0.0806 0.075 Uiso 1 1 calc R . .
H15C H 0.3482 0.2455 0.1351 0.075 Uiso 1 1 calc R . .
C16 C 0.4332(7) -0.0068(14) 0.0846(5) 0.055(3) Uani 1 1 d . . .
H16A H 0.3937 -0.0439 0.0664 0.066 Uiso 1 1 calc R . .
H16B H 0.4626 -0.0761 0.0978 0.066 Uiso 1 1 calc R . .
H16C H 0.4591 0.0471 0.0599 0.066 Uiso 1 1 calc R . .
C17 C 0.4730(6) 0.1326(11) 0.1597(5) 0.040(3) Uani 1 1 d . . .
C18 C 0.5290(6) 0.0578(12) 0.1789(5) 0.047(3) Uani 1 1 d . . .
H18 H 0.5364 -0.0304 0.1709 0.056 Uiso 1 1 calc R . .
C19 C 0.5727(6) 0.1349(13) 0.2123(6) 0.051(3) Uani 1 1 d . . .
H19 H 0.6138 0.1078 0.2290 0.061 Uiso 1 1 calc R . .
C20 C 0.5429(7) 0.2576(13) 0.2154(5) 0.050(3) Uani 1 1 d . . .
H20 H 0.5602 0.3277 0.2355 0.060 Uiso 1 1 calc R . .
C21 C 0.4824(7) 0.2607(12) 0.1836(5) 0.044(3) Uani 1 1 d . . .
H21 H 0.4533 0.3328 0.1788 0.053 Uiso 1 1 calc R . .
C31 C 0.5288(9) 0.5119(12) 0.3108(6) 0.066(4) Uani 1 1 d . . .
H31 H 0.5553 0.5868 0.3044 0.079 Uiso 1 1 calc R . .
C32 C 0.4615(9) 0.5091(15) 0.2954(6) 0.078(5) Uani 1 1 d . . .
H32 H 0.4428 0.5789 0.2760 0.094 Uiso 1 1 calc R . .
C33 C 0.4190(8) 0.3995(13) 0.3088(6) 0.065(4) Uani 1 1 d . . .
H33 H 0.3722 0.4001 0.2987 0.078 Uiso 1 1 calc R . .
C34 C 0.4451(7) 0.2907(13) 0.3367(5) 0.050(3) Uani 1 1 d . . .
H34 H 0.4155 0.2224 0.3465 0.060 Uiso 1 1 calc R . .
C35 C 0.6956(7) 0.2052(14) 0.3981(6) 0.068(4) Uani 1 1 d . . .
H35 H 0.6996 0.1246 0.4156 0.081 Uiso 1 1 calc R . .
C36 C 0.7537(8) 0.281(2) 0.3897(8) 0.086(5) Uani 1 1 d . . .
H36 H 0.7972 0.2505 0.4006 0.104 Uiso 1 1 calc R . .
C37 C 0.7488(11) 0.405(2) 0.3652(7) 0.096(6) Uani 1 1 d . . .
H37 H 0.7891 0.4547 0.3619 0.115 Uiso 1 1 calc R . .
C38 C 0.6895(8) 0.4535(16) 0.3464(6) 0.063(4) Uani 1 1 d . . .
H38 H 0.6880 0.5344 0.3290 0.076 Uiso 1 1 calc R . .
C39 C 0.5594(6) 0.1956(12) 0.3777(5) 0.045(3) Uani 1 1 d . . .
C40 C 0.5182(7) 0.2848(11) 0.3502(5) 0.041(3) Uani 1 1 d . . .
C41 C 0.5594(6) 0.4047(14) 0.3361(5) 0.055(3) Uani 1 1 d . . .
C42 C 0.6289(7) 0.3781(12) 0.3539(5) 0.058(4) Uani 1 1 d . . .
C43 C 0.6295(6) 0.2497(13) 0.3801(5) 0.049(3) Uani 1 1 d . . .
C44 C 0.5304(6) 0.0668(12) 0.4005(5) 0.048(3) Uani 1 1 d . . .
C45 C 0.5879(7) -0.0219(14) 0.4250(6) 0.065(4) Uani 1 1 d . . .
H45A H 0.6115 0.0246 0.4534 0.079 Uiso 1 1 calc R . .
H45B H 0.6209 -0.0452 0.3974 0.079 Uiso 1 1 calc R . .
H45C H 0.5671 -0.1002 0.4394 0.079 Uiso 1 1 calc R . .
C46 C 0.4782(7) 0.0963(16) 0.4472(5) 0.068(4) Uani 1 1 d . . .
H46A H 0.5015 0.1458 0.4749 0.082 Uiso 1 1 calc R . .
H46B H 0.4615 0.0151 0.4621 0.082 Uiso 1 1 calc R . .
H46C H 0.4396 0.1461 0.4335 0.082 Uiso 1 1 calc R . .
C47 C 0.4957(6) -0.0100(12) 0.3562(5) 0.043(3) Uani 1 1 d . . .
C48 C 0.4240(7) -0.0445(14) 0.3515(5) 0.053(3) Uani 1 1 d . . .
H48 H 0.3884 -0.0162 0.3743 0.063 Uiso 1 1 calc R . .
C49 C 0.4156(7) -0.1282(13) 0.3068(6) 0.055(4) Uani 1 1 d . . .
H49 H 0.3735 -0.1647 0.2955 0.066 Uiso 1 1 calc R . .
C50 C 0.4798(7) -0.1479(12) 0.2822(5) 0.054(4) Uani 1 1 d . . .
H50 H 0.4886 -0.1989 0.2518 0.064 Uiso 1 1 calc R . .
C51 C 0.5297(6) -0.0746(11) 0.3127(5) 0.042(3) Uani 1 1 d . . .
H51 H 0.5772 -0.0699 0.3052 0.050 Uiso 1 1 calc R . .

loop_
_atom_site_aniso_label
_atom_site_aniso_U_11
_atom_site_aniso_U_22
_atom_site_aniso_U_33
_atom_site_aniso_U_23
_atom_site_aniso_U_13
_atom_site_aniso_U_12
C52 0.093(14) 0.105(15) 0.130(18) 0.043(14) 0.027(13) -0.002(12)
C53 0.15(2) 0.082(13) 0.15(2) 0.042(14) -0.027(17) 0.031(15)
C54 0.097(13) 0.065(10) 0.077(12) 0.026(9) -0.002(10) 0.025(10)
C55 0.094(12) 0.065(10) 0.064(10) 0.009(8) 0.012(9) 0.033(9)
C56 0.067(11) 0.042(8) 0.20(2) 0.026(11) 0.033(12) 0.001(8)
C57 0.065(12) 0.070(14) 0.37(5) 0.00(2) 0.004(19) 0.005(11)
C58 0.22(3) 0.053(11) 0.25(3) 0.061(15) -0.17(2) -0.057(16)
C59 0.17(2) 0.087(15) 0.23(3) 0.069(17) -0.13(2) -0.026(15)
C60 0.146(19) 0.101(14) 0.072(12) 0.011(11) -0.027(12) 0.043(13)
C61 0.21(3) 0.16(2) 0.102(18) -0.035(17) -0.074(19) 0.05(2)
C62 0.087(13) 0.108(15) 0.105(16) -0.013(13) 0.011(12) 0.000(12)
C63 0.30(4) 0.078(13) 0.088(16) -0.023(12) -0.018(19) 0.079(18)
C68 0.133(18) 0.075(12) 0.088(13) -0.014(10) 0.041(12) 0.000(12)
C69 0.25(3) 0.105(17) 0.115(19) -0.025(14) 0.03(2) 0.00(2)
O1 0.069(7) 0.063(6) 0.090(8) 0.031(6) 0.006(6) 0.009(6)
O2 0.070(6) 0.051(5) 0.055(6) 0.013(4) -0.008(5) -0.001(5)
O3 0.144(11) 0.068(6) 0.051(6) 0.001(6) 0.000(6) 0.020(7)
O4 0.054(6) 0.061(6) 0.076(7) -0.013(5) 0.002(5) -0.004(5)
Li1 0.093(18) 0.040(11) 0.051(13) 0.010(10) 0.009(13) 0.004(12)
Y1 0.0311(4) 0.0376(4) 0.0356(5) 0.0075(7) 0.0003(8) 0.0011(5)
C1 0.043(9) 0.165(19) 0.070(13) 0.065(12) -0.011(8) -0.043(12)
C2 0.047(10) 0.23(3) 0.061(12) -0.012(16) -0.011(8) 0.010(15)
C3 0.035(8) 0.158(17) 0.086(15) -0.033(12) 0.003(8) -0.009(10)
C4 0.018(6) 0.106(12) 0.063(9) 0.006(8) -0.008(6) 0.006(7)
C5 0.085(11) 0.052(9) 0.101(13) 0.012(9) -0.022(10) -0.021(9)
C6 0.133(19) 0.051(11) 0.15(2) 0.016(11) -0.066(17) -0.002(11)
C7 0.103(18) 0.112(18) 0.15(2) 0.067(18) -0.075(17) -0.048(16)
C8 0.071(13) 0.118(16) 0.137(19) 0.071(15) -0.057(12) -0.063(13)
C9 0.041(7) 0.059(7) 0.032(6) 0.010(6) -0.011(6) -0.014(6)
C10 0.020(6) 0.099(11) 0.046(8) 0.013(8) -0.008(6) -0.017(7)
C11 0.026(7) 0.133(16) 0.054(9) 0.024(10) -0.017(7) -0.013(9)
C12 0.053(10) 0.104(13) 0.081(12) 0.038(11) -0.037(9) -0.028(10)
C13 0.064(10) 0.072(10) 0.068(10) 0.008(8) -0.029(8) 0.019(8)
C14 0.043(7) 0.057(8) 0.044(7) 0.008(6) -0.007(6) 0.002(6)
C15 0.060(9) 0.091(11) 0.037(7) 0.022(7) -0.010(6) -0.011(8)
C16 0.055(8) 0.071(9) 0.039(7) -0.010(6) 0.003(6) -0.005(7)
C17 0.037(6) 0.042(6) 0.040(6) -0.004(5) -0.007(5) 0.009(5)
C18 0.041(7) 0.044(7) 0.055(8) 0.013(6) 0.002(6) 0.005(5)
C19 0.033(6) 0.060(8) 0.060(8) 0.006(6) -0.007(6) -0.003(6)
C20 0.054(7) 0.067(9) 0.029(6) 0.011(6) -0.010(7) -0.007(7)
C21 0.059(8) 0.040(7) 0.034(7) 0.013(6) 0.004(7) -0.009(7)
C31 0.105(13) 0.038(7) 0.056(9) 0.011(6) -0.001(8) 0.002(8)
C32 0.090(12) 0.066(10) 0.079(11) 0.016(8) -0.027(10) 0.017(9)
C33 0.080(10) 0.043(7) 0.071(9) -0.006(8) -0.001(7) 0.014(8)
C34 0.038(7) 0.056(8) 0.056(8) -0.001(6) 0.013(6) 0.004(7)
C35 0.056(9) 0.056(8) 0.090(12) -0.023(8) -0.004(8) 0.009(8)
C36 0.039(8) 0.107(15) 0.114(15) -0.030(13) -0.003(9) 0.005(9)
C37 0.099(15) 0.112(16) 0.077(12) -0.030(12) 0.022(11) -0.038(14)
C38 0.060(9) 0.079(10) 0.051(9) -0.023(7) 0.010(7) -0.016(8)
C39 0.046(7) 0.052(7) 0.037(6) 0.000(5) -0.007(6) 0.008(6)
C40 0.052(7) 0.043(7) 0.029(6) 0.009(5) -0.007(6) -0.001(6)
C41 0.053(8) 0.067(8) 0.043(7) -0.010(7) -0.006(6) -0.006(8)
C42 0.070(9) 0.057(9) 0.046(7) -0.019(6) 0.012(7) -0.025(7)
C43 0.032(6) 0.061(8) 0.055(8) -0.032(7) 0.008(6) 0.002(6)
C44 0.043(7) 0.055(8) 0.047(7) -0.006(6) -0.005(5) 0.012(6)
C45 0.053(8) 0.072(9) 0.072(10) 0.012(8) -0.023(7) 0.003(7)
C46 0.071(9) 0.085(10) 0.050(8) 0.006(8) 0.003(7) 0.005(9)
C47 0.043(7) 0.045(7) 0.042(7) 0.020(6) 0.012(6) 0.005(6)
C48 0.043(7) 0.075(9) 0.041(8) 0.023(7) 0.001(6) 0.007(7)
C49 0.051(8) 0.060(8) 0.054(8) 0.028(7) -0.011(7) -0.024(7)
C50 0.067(9) 0.049(7) 0.046(8) 0.010(5) -0.012(6) 0.003(6)
C51 0.037(6) 0.039(7) 0.049(7) 0.008(5) -0.010(5) 0.008(5)

loop_
_geom_bond_atom_site_label_1
_geom_bond_atom_site_label_2
_geom_bond_distance
_geom_bond_site_symmetry_2
_geom_bond_publ_flag
C52 C53 1.40(2) . ?
C52 O1 1.432(19) . ?
C52 H52A 0.9700 . ?
C52 H52B 0.9700 . ?
C53 C54 1.48(3) . ?
C53 H53A 0.9700 . ?
C53 H53B 0.9700 . ?
C54 C55 1.497(19) . ?
C54 H54A 0.9700 . ?
C54 H54B 0.9700 . ?
C55 O1 1.425(18) . ?
C55 H55A 0.9700 . ?
C55 H55B 0.9700 . ?
C56 O2 1.382(18) . ?
C56 C57 1.48(2) . ?
C56 H56A 0.9700 . ?
C56 H56B 0.9700 . ?
C57 C58 1.31(3) . ?
C57 H57A 0.9700 . ?
C57 H57B 0.9700 . ?
C58 C59 1.55(3) . ?
C58 H58A 0.9700 . ?
C58 H58B 0.9700 . ?
C59 O2 1.40(2) . ?
C59 H59A 0.9700 . ?
C59 H59B 0.9700 . ?
C60 O3 1.330(19) . ?
C60 C61 1.46(3) . ?
C60 H60A 0.9700 . ?
C60 H60B 0.9700 . ?
C61 C62 1.42(3) . ?
C61 H61A 0.9700 . ?
C61 H61B 0.9700 . ?
C62 C63 1.35(2) . ?
C62 H62A 0.9700 . ?
C62 H62B 0.9700 . ?
C63 O3 1.47(2) . ?
C63 H63A 0.9700 . ?
C63 H63B 0.9700 . ?
C64 C65 1.37(11) . ?
C64 O4 1.43(6) . ?
C64 H64A 0.9700 . ?
C64 H64B 0.9700 . ?
C65 H65A 0.9600 . ?
C65 H65B 0.9600 . ?
C65 H65C 0.9600 . ?
C66 C67 1.33(9) . ?
C66 O4 1.55(6) . ?
C66 H66A 0.9700 . ?
C66 H66B 0.9700 . ?
C67 H67A 0.9600 . ?
C67 H67B 0.9600 . ?
C67 H67C 0.9600 . ?
C68 C69 1.30(2) . ?
C68 O4 1.43(2) . ?
C68 H68A 0.9700 . ?
C68 H68B 0.9700 . ?
C69 H69A 0.9600 . ?
C69 H69B 0.9600 . ?
C69 H69C 0.9600 . ?
O1 Li1 1.91(3) . ?
O2 Li1 1.90(2) . ?
O3 Li1 1.92(3) . ?
O4 Li1 1.93(3) . ?
Y1 C18 2.570(12) . ?
Y1 C50 2.582(12) . ?
Y1 C51 2.584(10) . ?
Y1 C17 2.614(12) . ?
Y1 C49 2.630(11) . ?
Y1 C21 2.642(11) . ?
Y1 C19 2.641(12) . ?
Y1 C20 2.653(12) . ?
Y1 C47 2.673(11) . ?
Y1 C48 2.675(12) . ?
Y1 C34 2.694(13) . ?
Y1 C4 2.789(12) . ?
C1 C2 1.32(3) . ?
C1 C11 1.44(2) . ?
C1 H1 0.9300 . ?
C2 C3 1.38(3) . ?
C2 H2 0.9300 . ?
C3 C4 1.39(2) . ?
C3 H3 0.9300 . ?
C4 C10 1.45(2) . ?
C4 H4 0.9300 . ?
C5 C6 1.42(2) . ?
C5 C13 1.42(2) . ?
C5 H5 0.9300 . ?
C6 C7 1.42(3) . ?
C6 H6 0.9300 . ?
C7 C8 1.33(3) . ?
C7 H7 0.9300 . ?
C8 C12 1.42(2) . ?
C8 H8 0.9300 . ?
C9 C10 1.413(18) . ?
C9 C13 1.46(2) . ?
C9 C14 1.529(16) . ?
C10 C11 1.466(19) . ?
C11 C12 1.38(2) . ?
C12 C13 1.42(2) . ?
C14 C17 1.524(16) . ?
C14 C15 1.533(17) . ?
C14 C16 1.534(17) . ?
C15 H15A 0.9600 . ?
C15 H15B 0.9600 . ?
C15 H15C 0.9600 . ?
C16 H16A 0.9600 . ?
C16 H16B 0.9600 . ?
C16 H16C 0.9600 . ?
C17 C18 1.400(15) . ?
C17 C21 1.443(16) . ?
C18 C19 1.415(18) . ?
C18 H18 0.9300 . ?
C19 C20 1.377(17) . ?
C19 H19 0.9300 . ?
C20 C21 1.400(17) . ?
C20 H20 0.9300 . ?
C21 H21 0.9300 . ?
C31 C32 1.34(2) . ?
C31 C41 1.388(19) . ?
C31 H31 0.9300 . ?
C32 C33 1.42(2) . ?
C32 H32 0.9300 . ?
C33 C34 1.398(18) . ?
C33 H33 0.9300 . ?
C34 C40 1.440(16) . ?
C34 H34 0.9300 . ?
C35 C36 1.37(2) . ?
C35 C43 1.417(19) . ?
C35 H35 0.9300 . ?
C36 C37 1.40(3) . ?
C36 H36 0.9300 . ?
C37 C38 1.32(2) . ?
C37 H37 0.9300 . ?
C38 C42 1.404(18) . ?
C38 H38 0.9300 . ?
C39 C40 1.382(16) . ?
C39 C43 1.453(16) . ?
C39 C44 1.532(17) . ?
C40 C41 1.495(18) . ?
C41 C42 1.427(18) . ?
C42 C43 1.459(18) . ?
C44 C47 1.501(17) . ?
C44 C45 1.549(16) . ?
C44 C46 1.557(17) . ?
C45 H45A 0.9600 . ?
C45 H45B 0.9600 . ?
C45 H45C 0.9600 . ?
C46 H46A 0.9600 . ?
C46 H46B 0.9600 . ?
C46 H46C 0.9600 . ?
C47 C51 1.419(16) . ?
C47 C48 1.423(17) . ?
C48 C49 1.406(19) . ?
C48 H48 0.9300 . ?
C49 C50 1.387(18) . ?
C49 H49 0.9300 . ?
C50 C51 1.429(16) . ?
C50 H50 0.9300 . ?
C51 H51 0.9300 . ?
